data_4315428
loop_
_publ_author_name
'Vadapalli Chandrasekhar'
'Ramachandran Azhakar'
'Balasubramanian Murugesapandian'
'Tapas Senapati'
'Prasenjit Bag'
'Mrituanjay D. Pandey'
'Sandeep Kumar Maurya'
'Debabrata Goswami'

_publ_contact_author_address
;Head, Department of Chemistry
Indian Institute of Technology Kanpur
Kanpur 208016
Uttarpradesh
India
;
_publ_contact_author_email vc@iitk.ac.in
_publ_contact_author_fax '+91-512-259 7436'
_publ_contact_author_name 'Prof. V. Chandrasekhar'
_publ_contact_author_phone '+91-512-259 7259'
_publ_section_title
;
 Synthesis, Structure, and Two-Photon Absorption Studies of a
 Phosphorus-Based Tris Hydrazone Ligand
 (S)P[N(Me)N=CH-C6H3-2-OH-4-N(CH2CH3)2]3 and Its Metal Complexes
;
_journal_name_full 'Inorganic Chemistry'
_journal_page_first 4008
_journal_page_last 4016
_journal_paper_doi 10.1021/ic901531e
_journal_volume 49
_journal_year 2010
_chemical_formula_sum 'C173 H217 Cl2 N36 O12 P4 S4 Zn6'
_chemical_formula_weight 3708.07
_chemical_name_systematic
; 
 ? 
;
_space_group_IT_number 15
_symmetry_cell_setting monoclinic
_symmetry_space_group_name_Hall '-C 2yc'
_symmetry_space_group_name_H-M 'C 1 2/c 1'
_atom_sites_solution_hydrogens geom
_atom_sites_solution_primary direct
_atom_sites_solution_secondary difmap
_audit_creation_method SHELXL-97
_cell_angle_alpha 90.00
_cell_angle_beta 97.584(5)
_cell_angle_gamma 90.00
_cell_formula_units_Z 4
_cell_length_a 14.792(5)
_cell_length_b 26.013(9)
_cell_length_c 48.219(5)
_cell_measurement_reflns_used 6697
_cell_measurement_temperature 100(2)
_cell_measurement_theta_max 23.60
_cell_measurement_theta_min 2.46
_cell_volume 18392(9)
_computing_cell_refinement 'Bruker SMART'
_computing_data_collection 'Bruker SMART'
_computing_data_reduction 'Bruker SAINT'
_computing_molecular_graphics 'Bruker SHELXTL'
_computing_publication_material 'Bruker SHELXTL'
_computing_structure_refinement 'SHELXL-97 (Sheldrick, 1997)'
_computing_structure_solution 'SHELXS-97 (Sheldrick, 1990)'
_diffrn_ambient_temperature 100(2)
_diffrn_measured_fraction_theta_full 0.999
_diffrn_measured_fraction_theta_max 0.999
_diffrn_measurement_device_type 'CCD area detector'
_diffrn_measurement_method 'phi and omega scans'
_diffrn_radiation_monochromator graphite
_diffrn_radiation_source 'fine-focus sealed tube'
_diffrn_radiation_type MoK\a
_diffrn_radiation_wavelength 0.71069
_diffrn_reflns_av_R_equivalents 0.0595
_diffrn_reflns_av_sigmaI/netI 0.0719
_diffrn_reflns_limit_h_max 17
_diffrn_reflns_limit_h_min -17
_diffrn_reflns_limit_k_max 24
_diffrn_reflns_limit_k_min -31
_diffrn_reflns_limit_l_max 58
_diffrn_reflns_limit_l_min -57
_diffrn_reflns_number 49507
_diffrn_reflns_theta_full 25.50
_diffrn_reflns_theta_max 25.50
_diffrn_reflns_theta_min 2.16
_exptl_absorpt_coefficient_mu 0.946
_exptl_absorpt_correction_T_max 0.8789
_exptl_absorpt_correction_T_min 0.8333
_exptl_absorpt_correction_type empirical
_exptl_crystal_colour yellow
_exptl_crystal_density_diffrn 1.339
_exptl_crystal_density_method 'not measured'
_exptl_crystal_description block
_exptl_crystal_F_000 7764
_exptl_crystal_size_max 0.20
_exptl_crystal_size_mid 0.18
_exptl_crystal_size_min 0.14
_refine_diff_density_max 1.172
_refine_diff_density_min -0.439
_refine_diff_density_rms 0.096
_refine_ls_extinction_method none
_refine_ls_goodness_of_fit_ref 1.023
_refine_ls_hydrogen_treatment constr
_refine_ls_matrix_type full
_refine_ls_number_parameters 1100
_refine_ls_number_reflns 17103
_refine_ls_number_restraints 0
_refine_ls_restrained_S_all 1.023
_refine_ls_R_factor_all 0.0895
_refine_ls_R_factor_gt 0.0572
_refine_ls_shift/su_max 0.001
_refine_ls_shift/su_mean 0.000
_refine_ls_structure_factor_coef Fsqd
_refine_ls_weighting_details 'calc w=1/[\s^2^(Fo^2^)+(0.0855P)^2^+9.9085P] where P=(Fo^2^+2Fc^2^)/3'
_refine_ls_weighting_scheme calc
_refine_ls_wR_factor_gt 0.1409
_refine_ls_wR_factor_ref 0.1638
_reflns_number_gt 11605
_reflns_number_total 17103
_reflns_threshold_expression >2sigma(I)
_cod_data_source_file ic901531e_si_002_5.cif
_cod_data_source_block complex-6
_cod_depositor_comments
;
The following automatic conversions were performed:

'_symmetry_cell_setting' value 'Monoclinic' changed to 'monoclinic'
according to the built-in table from CIF Core dictionary named
'cif_core.dic' version 2.4.1 from 2010-06-29.

Automatic conversion script
Id: cif_fix_values 1646 2011-03-28 12:23:43Z adriana 
;
_cod_database_code 4315428

loop_
_symmetry_equiv_pos_as_xyz
'x, y, z'
'-x, y, -z+1/2'
'x+1/2, y+1/2, z'
'-x+1/2, y+1/2, -z+1/2'
'-x, -y, -z'
'x, -y, z-1/2'
'-x+1/2, -y+1/2, -z'
'x+1/2, -y+1/2, z-1/2'

loop_
_atom_site_label
_atom_site_type_symbol
_atom_site_fract_x
_atom_site_fract_y
_atom_site_fract_z
_atom_site_U_iso_or_equiv
_atom_site_adp_type
_atom_site_occupancy
_atom_site_symmetry_multiplicity
_atom_site_calc_flag
_atom_site_refinement_flags
_atom_site_disorder_assembly
_atom_site_disorder_group
Zn1 Zn 0.79204(3) 0.671629(18) 0.313730(9) 0.02297(13) Uani 1 1 d . . .
Zn2 Zn 0.79037(3) 0.616829(18) 0.365296(9) 0.02357(13) Uani 1 1 d . . .
Zn3 Zn 0.79002(3) 0.561445(18) 0.416788(9) 0.02360(13) Uani 1 1 d . . .
P1 P 0.79289(7) 0.73314(4) 0.25450(2) 0.0248(2) Uani 1 1 d . . .
P2 P 0.79058(7) 0.49921(5) 0.47550(2) 0.0284(3) Uani 1 1 d . . .
S1 S 0.79092(7) 0.76974(4) 0.21943(2) 0.0316(3) Uani 1 1 d . . .
S2 S 0.79047(8) 0.46193(5) 0.51025(2) 0.0366(3) Uani 1 1 d . . .
N1 N 0.8891(2) 0.74235(13) 0.27578(6) 0.0263(8) Uani 1 1 d . . .
N2 N 0.9076(2) 0.70509(13) 0.29791(6) 0.0249(7) Uani 1 1 d . . .
N3 N 1.1556(2) 0.56691(16) 0.39293(8) 0.0426(10) Uani 1 1 d . . .
N4 N 0.7079(2) 0.75201(13) 0.27189(6) 0.0272(8) Uani 1 1 d . . .
N5 N 0.7216(2) 0.73957(13) 0.30158(6) 0.0265(8) Uani 1 1 d . . .
N6 N 0.6752(3) 0.77923(17) 0.43304(9) 0.0484(11) Uiso 1 1 d . . .
N7 N 0.7804(2) 0.66962(13) 0.24990(6) 0.0264(8) Uani 1 1 d . . .
N8 N 0.7492(2) 0.64295(13) 0.27322(6) 0.0263(8) Uani 1 1 d . . .
N9 N 0.5270(7) 0.4614(3) 0.33194(16) 0.0278(19) Uani 0.50 1 d P A 1
N9A N 0.5643(6) 0.4537(4) 0.3335(2) 0.032(3) Uiso 0.50 1 d P A 2
N10 N 0.7293(2) 0.55329(14) 0.47502(6) 0.0299(8) Uani 1 1 d . . .
N11 N 0.7006(2) 0.57326(14) 0.44693(6) 0.0275(8) Uani 1 1 d . . .
N12 N 0.4384(2) 0.69138(15) 0.34734(7) 0.0358(9) Uani 1 1 d . . .
N13 N 0.8958(2) 0.51652(14) 0.46965(7) 0.0297(8) Uani 1 1 d . . .
N14 N 0.8962(2) 0.55896(13) 0.45008(7) 0.0279(8) Uani 1 1 d . . .
N15 N 1.0501(3) 0.77204(14) 0.40165(7) 0.0375(9) Uani 1 1 d . . .
N16 N 0.7473(2) 0.46401(13) 0.44781(7) 0.0288(8) Uani 1 1 d . . .
N17 N 0.7750(2) 0.48198(13) 0.42160(6) 0.0265(8) Uani 1 1 d . . .
N18 N 0.9308(6) 0.4548(3) 0.30169(15) 0.0323(18) Uani 0.50 1 d P B 1
N18A N 0.8793(6) 0.4555(4) 0.29493(18) 0.038(2) Uiso 0.50 1 d P B 2
O1 O 0.88650(18) 0.62696(11) 0.33743(5) 0.0287(7) Uani 1 1 d . . .
O2 O 0.77110(19) 0.69482(11) 0.35421(5) 0.0294(7) Uani 1 1 d . . .
O3 O 0.71085(18) 0.61274(11) 0.32631(5) 0.0270(6) Uani 1 1 d . . .
O4 O 0.68883(17) 0.59389(11) 0.38939(5) 0.0267(6) Uani 1 1 d . . .
O5 O 0.85403(19) 0.62849(11) 0.40592(5) 0.0326(7) Uani 1 1 d . . .
O6 O 0.82606(19) 0.54189(11) 0.37795(5) 0.0291(7) Uani 1 1 d . . .
C1 C 0.9283(4) 0.79305(19) 0.28099(11) 0.0552(15) Uani 1 1 d . . .
H1A H 0.9943 0.7914 0.2806 0.083 Uiso 1 1 calc R . .
H1B H 0.9162 0.8052 0.2994 0.083 Uiso 1 1 calc R . .
H1C H 0.9008 0.8169 0.2665 0.083 Uiso 1 1 calc R . .
C2 C 0.9920(3) 0.70096(16) 0.30875(8) 0.0253(9) Uani 1 1 d . . .
H2A H 1.0345 0.7229 0.3015 0.030 Uiso 1 1 calc R . .
C3 C 1.0275(3) 0.66656(16) 0.33062(8) 0.0259(9) Uani 1 1 d . . .
C4 C 0.9759(3) 0.63047(16) 0.34403(8) 0.0266(9) Uani 1 1 d . . .
C5 C 1.0203(3) 0.59748(17) 0.36425(8) 0.0280(9) Uani 1 1 d . . .
H5A H 0.9852 0.5726 0.3725 0.034 Uiso 1 1 calc R . .
C6 C 1.1142(3) 0.59957(18) 0.37284(9) 0.0350(11) Uani 1 1 d . . .
C7 C 1.1652(3) 0.6366(2) 0.35986(9) 0.0419(12) Uani 1 1 d . . .
H7A H 1.2290 0.6395 0.3654 0.050 Uiso 1 1 calc R . .
C8 C 1.1226(3) 0.66805(19) 0.33937(9) 0.0381(11) Uani 1 1 d . . .
H8A H 1.1585 0.6919 0.3307 0.046 Uiso 1 1 calc R . .
C9 C 1.1027(3) 0.53017(19) 0.40719(9) 0.0412(12) Uani 1 1 d . . .
H9A H 1.0429 0.5457 0.4094 0.049 Uiso 1 1 calc R . .
H9B H 1.1352 0.5234 0.4261 0.049 Uiso 1 1 calc R . .
C10 C 1.0868(4) 0.4797(2) 0.39171(11) 0.0535(14) Uani 1 1 d . . .
H10A H 1.0540 0.4561 0.4027 0.080 Uiso 1 1 calc R . .
H10B H 1.1456 0.4646 0.3890 0.080 Uiso 1 1 calc R . .
H10C H 1.0506 0.4858 0.3735 0.080 Uiso 1 1 calc R . .
C11 C 1.2525(3) 0.5721(2) 0.40430(11) 0.0599(17) Uani 1 1 d . . .
H11A H 1.2877 0.5821 0.3891 0.072 Uiso 1 1 calc R . .
H11B H 1.2759 0.5385 0.4118 0.072 Uiso 1 1 calc R . .
C12 C 1.2669(4) 0.6122(3) 0.42743(11) 0.076(2) Uani 1 1 d . . .
H12A H 1.3314 0.6128 0.4354 0.113 Uiso 1 1 calc R . .
H12B H 1.2295 0.6035 0.4421 0.113 Uiso 1 1 calc R . .
H12C H 1.2491 0.6461 0.4197 0.113 Uiso 1 1 calc R . .
C13 C 0.6132(3) 0.7435(2) 0.25883(9) 0.0377(11) Uani 1 1 d . . .
H13A H 0.5725 0.7671 0.2671 0.057 Uiso 1 1 calc R . .
H13B H 0.5953 0.7080 0.2621 0.057 Uiso 1 1 calc R . .
H13C H 0.6088 0.7499 0.2387 0.057 Uiso 1 1 calc R . .
C14 C 0.6877(3) 0.77426(18) 0.31668(8) 0.0325(10) Uani 1 1 d . . .
H14A H 0.6603 0.8034 0.3071 0.039 Uiso 1 1 calc R . .
C15 C 0.6874(3) 0.77290(17) 0.34610(8) 0.0324(10) Uani 1 1 d . . .
C16 C 0.7278(3) 0.73322(17) 0.36420(8) 0.0300(10) Uani 1 1 d . C .
C17 C 0.7221(3) 0.73627(17) 0.39284(8) 0.0329(10) Uani 1 1 d . . .
H17A H 0.7488 0.7097 0.4047 0.040 Uiso 1 1 calc R C .
C18 C 0.6785(3) 0.77685(18) 0.40461(9) 0.0401(12) Uani 1 1 d . C .
C19 C 0.6397(4) 0.8166(2) 0.38640(10) 0.0489(13) Uani 1 1 d . . .
H19A H 0.6106 0.8452 0.3937 0.059 Uiso 1 1 calc R C .
C20 C 0.6445(3) 0.8134(2) 0.35850(10) 0.0442(12) Uani 1 1 d . C .
H20A H 0.6174 0.8400 0.3467 0.053 Uiso 1 1 calc R . .
C21 C 0.7064(4) 0.7367(2) 0.45165(9) 0.0515(14) Uani 1 1 d . C .
H21A H 0.6973 0.7041 0.4410 0.062 Uiso 1 1 calc R . .
H21B H 0.6681 0.7353 0.4670 0.062 Uiso 1 1 calc R . .
C22 C 0.8054(4) 0.7404(2) 0.46423(11) 0.0655(17) Uani 1 1 d . . .
H22A H 0.8200 0.7123 0.4776 0.098 Uiso 1 1 calc R C .
H22B H 0.8160 0.7734 0.4739 0.098 Uiso 1 1 calc R . .
H22C H 0.8443 0.7380 0.4493 0.098 Uiso 1 1 calc R . .
C23 C 0.6219(10) 0.8234(5) 0.4443(2) 0.040(3) Uani 0.50 1 d P C 1
H23A H 0.6479 0.8295 0.4640 0.048 Uiso 0.50 1 calc PR C 1
H23B H 0.6327 0.8548 0.4336 0.048 Uiso 0.50 1 calc PR C 1
C24 C 0.5205(12) 0.8166(8) 0.4433(3) 0.074(5) Uani 0.50 1 d P C 1
H24A H 0.4959 0.8446 0.4537 0.111 Uiso 0.50 1 calc PR C 1
H24B H 0.5079 0.7836 0.4518 0.111 Uiso 0.50 1 calc PR C 1
H24C H 0.4917 0.8172 0.4238 0.111 Uiso 0.50 1 calc PR C 1
C23A C 0.6581(10) 0.8236(7) 0.4486(4) 0.059(5) Uiso 0.50 1 d P C 2
H23C H 0.6750 0.8551 0.4390 0.071 Uiso 0.50 1 calc PR C 2
H23D H 0.6933 0.8225 0.4675 0.071 Uiso 0.50 1 calc PR C 2
C24A C 0.5568(16) 0.8227(11) 0.4503(5) 0.103(10) Uiso 0.50 1 d P C 2
H24D H 0.5383 0.8556 0.4578 0.154 Uiso 0.50 1 calc PR C 2
H24E H 0.5430 0.7948 0.4628 0.154 Uiso 0.50 1 calc PR C 2
H24F H 0.5234 0.8172 0.4316 0.154 Uiso 0.50 1 calc PR C 2
C25 C 0.8508(3) 0.64127(18) 0.23735(9) 0.0398(11) Uani 1 1 d . . .
H25A H 0.8251 0.6090 0.2293 0.060 Uiso 1 1 calc R . .
H25B H 0.9022 0.6337 0.2518 0.060 Uiso 1 1 calc R . .
H25C H 0.8721 0.6622 0.2226 0.060 Uiso 1 1 calc R . .
C26 C 0.6970(3) 0.60436(18) 0.26581(9) 0.0385(11) Uani 1 1 d . . .
H26A H 0.6832 0.5983 0.2463 0.046 Uiso 1 1 calc R . .
C27 C 0.6578(3) 0.56979(18) 0.28384(9) 0.0404(12) Uani 1 1 d . . .
C28 C 0.6672(3) 0.57407(16) 0.31339(8) 0.0282(9) Uani 1 1 d . . .
C29 C 0.6289(3) 0.53658(16) 0.32933(8) 0.0297(10) Uani 1 1 d . . .
C30 C 0.5664(9) 0.4990(4) 0.3162(2) 0.030(3) Uani 0.50 1 d P A 1
C31 C 0.5509(8) 0.4976(4) 0.28639(17) 0.034(2) Uani 0.50 1 d P A 1
H31A H 0.5143 0.4711 0.2772 0.041 Uiso 0.50 1 calc PR A 1
C32 C 0.5875(7) 0.5332(4) 0.27126(19) 0.033(2) Uiso 0.50 1 d P A 1
H32A H 0.5677 0.5351 0.2517 0.039 Uiso 0.50 1 calc PR A 1
C33 C 0.5414(8) 0.4656(4) 0.3629(2) 0.034(3) Uiso 0.50 1 d P A 1
H33A H 0.5318 0.4312 0.3709 0.041 Uiso 0.50 1 calc PR A 1
H33B H 0.6057 0.4753 0.3689 0.041 Uiso 0.50 1 calc PR A 1
C35 C 0.5126(7) 0.4110(4) 0.32098(19) 0.033(2) Uiso 0.50 1 d P A 1
H35A H 0.4807 0.4134 0.3016 0.040 Uiso 0.50 1 calc PR A 1
H35B H 0.4720 0.3923 0.3323 0.040 Uiso 0.50 1 calc PR A 1
C36 C 0.6005(9) 0.3796(5) 0.3206(2) 0.047(3) Uiso 0.50 1 d P A 1
H36A H 0.5851 0.3453 0.3130 0.070 Uiso 0.50 1 calc PR A 1
H36B H 0.6322 0.3764 0.3397 0.070 Uiso 0.50 1 calc PR A 1
H36C H 0.6402 0.3970 0.3088 0.070 Uiso 0.50 1 calc PR A 1
C30A C 0.5970(8) 0.4903(5) 0.3168(3) 0.028(4) Uiso 0.50 1 d P A 2
C31A C 0.5964(8) 0.4840(5) 0.2876(2) 0.041(3) Uiso 0.50 1 d P A 2
H31B H 0.5732 0.4533 0.2787 0.049 Uiso 0.50 1 calc PR A 2
C32A C 0.6293(7) 0.5220(4) 0.27233(19) 0.033(2) Uiso 0.50 1 d P A 2
H32B H 0.6331 0.5159 0.2531 0.040 Uiso 0.50 1 calc PR A 2
C33A C 0.5711(7) 0.4596(4) 0.3636(2) 0.027(2) Uiso 0.50 1 d P A 2
H33D H 0.6317 0.4740 0.3706 0.032 Uiso 0.50 1 calc PR A 2
H33C H 0.5664 0.4253 0.3722 0.032 Uiso 0.50 1 calc PR A 2
C35A C 0.5499(7) 0.4008(4) 0.32310(19) 0.030(2) Uiso 0.50 1 d P A 2
H35C H 0.5232 0.4015 0.3032 0.036 Uiso 0.50 1 calc PR A 2
H35D H 0.5068 0.3829 0.3338 0.036 Uiso 0.50 1 calc PR A 2
C36A C 0.6393(9) 0.3727(5) 0.3262(3) 0.059(4) Uiso 0.50 1 d P A 2
H36D H 0.6286 0.3365 0.3212 0.089 Uiso 0.50 1 calc PR A 2
H36E H 0.6685 0.3751 0.3456 0.089 Uiso 0.50 1 calc PR A 2
H36F H 0.6791 0.3881 0.3137 0.089 Uiso 0.50 1 calc PR A 2
C37 C 0.7581(3) 0.59332(18) 0.49597(8) 0.0372(11) Uani 1 1 d . . .
H37A H 0.7058 0.6151 0.4985 0.056 Uiso 1 1 calc R . .
H37B H 0.8061 0.6144 0.4895 0.056 Uiso 1 1 calc R . .
H37C H 0.7815 0.5771 0.5138 0.056 Uiso 1 1 calc R . .
C38 C 0.6268(3) 0.60016(17) 0.44456(8) 0.0286(10) Uani 1 1 d . . .
H38A H 0.5989 0.6049 0.4610 0.034 Uiso 1 1 calc R . .
C39 C 0.5826(3) 0.62361(16) 0.41948(8) 0.0276(9) Uani 1 1 d . . .
C40 C 0.6136(3) 0.61934(16) 0.39264(8) 0.0253(9) Uani 1 1 d . . .
C41 C 0.5634(3) 0.64192(16) 0.36964(8) 0.0274(9) Uani 1 1 d . . .
H41A H 0.5835 0.6377 0.3519 0.033 Uiso 1 1 calc R . .
C42 C 0.4853(3) 0.67036(16) 0.37120(8) 0.0300(10) Uani 1 1 d . . .
C43 C 0.4567(3) 0.67638(18) 0.39781(9) 0.0386(11) Uani 1 1 d . . .
H43A H 0.4043 0.6964 0.3998 0.046 Uiso 1 1 calc R . .
C44 C 0.5046(3) 0.65330(18) 0.42064(9) 0.0369(11) Uani 1 1 d . . .
H44A H 0.4836 0.6577 0.4383 0.044 Uiso 1 1 calc R . .
C45 C 0.4718(3) 0.6870(2) 0.32017(9) 0.0450(13) Uani 1 1 d . . .
H45A H 0.5393 0.6882 0.3230 0.054 Uiso 1 1 calc R . .
H45B H 0.4498 0.7169 0.3085 0.054 Uiso 1 1 calc R . .
C46 C 0.4410(4) 0.6377(2) 0.30456(10) 0.0590(15) Uani 1 1 d . . .
H46A H 0.4696 0.6354 0.2874 0.089 Uiso 1 1 calc R . .
H46B H 0.3745 0.6381 0.2998 0.089 Uiso 1 1 calc R . .
H46C H 0.4590 0.6080 0.3165 0.089 Uiso 1 1 calc R . .
C47 C 0.3561(3) 0.72150(19) 0.34704(10) 0.0425(12) Uani 1 1 d . . .
H47A H 0.3238 0.7106 0.3628 0.051 Uiso 1 1 calc R . .
H47B H 0.3154 0.7148 0.3294 0.051 Uiso 1 1 calc R . .
C48 C 0.3757(4) 0.7776(2) 0.34942(13) 0.0622(16) Uani 1 1 d . . .
H48A H 0.3183 0.7966 0.3491 0.093 Uiso 1 1 calc R . .
H48B H 0.4067 0.7886 0.3337 0.093 Uiso 1 1 calc R . .
H48C H 0.4148 0.7845 0.3670 0.093 Uiso 1 1 calc R . .
C49 C 0.9627(3) 0.47640(18) 0.46561(9) 0.0355(11) Uani 1 1 d . . .
H49A H 1.0244 0.4899 0.4709 0.053 Uiso 1 1 calc R . .
H49B H 0.9551 0.4659 0.4459 0.053 Uiso 1 1 calc R . .
H49C H 0.9531 0.4467 0.4774 0.053 Uiso 1 1 calc R . .
C50 C 0.9608(3) 0.59193(18) 0.45734(8) 0.0313(10) Uani 1 1 d . . .
H50A H 1.0000 0.5851 0.4742 0.038 Uiso 1 1 calc R . .
C51 C 0.9787(3) 0.63734(17) 0.44251(8) 0.0296(10) Uani 1 1 d . . .
C52 C 0.9264(3) 0.65401(17) 0.41711(8) 0.0296(10) Uani 1 1 d . . .
C53 C 0.9519(3) 0.69850(16) 0.40417(8) 0.0307(10) Uani 1 1 d . . .
H53A H 0.9170 0.7091 0.3872 0.037 Uiso 1 1 calc R . .
C54 C 1.0270(3) 0.72822(17) 0.41519(8) 0.0328(10) Uani 1 1 d . . .
C55 C 1.0780(3) 0.71196(19) 0.44067(9) 0.0387(11) Uani 1 1 d . . .
H55A H 1.1288 0.7315 0.4489 0.046 Uiso 1 1 calc R . .
C56 C 1.0536(3) 0.66822(19) 0.45327(9) 0.0403(12) Uani 1 1 d . . .
H56A H 1.0889 0.6579 0.4703 0.048 Uiso 1 1 calc R . .
C57 C 1.0047(3) 0.78531(19) 0.37389(9) 0.0416(12) Uani 1 1 d . . .
H57A H 0.9860 0.7532 0.3637 0.050 Uiso 1 1 calc R . .
H57B H 1.0489 0.8032 0.3635 0.050 Uiso 1 1 calc R . .
C58 C 0.9223(3) 0.8189(2) 0.37412(10) 0.0468(13) Uani 1 1 d . . .
H58A H 0.8953 0.8261 0.3548 0.070 Uiso 1 1 calc R . .
H58B H 0.9403 0.8513 0.3837 0.070 Uiso 1 1 calc R . .
H58C H 0.8775 0.8013 0.3840 0.070 Uiso 1 1 calc R . .
C59 C 1.1302(3) 0.80213(18) 0.41188(10) 0.0400(11) Uani 1 1 d . . .
H59A H 1.1370 0.8031 0.4326 0.048 Uiso 1 1 calc R . .
H59B H 1.1212 0.8379 0.4050 0.048 Uiso 1 1 calc R . .
C60 C 1.2172(4) 0.7810(2) 0.40274(12) 0.0612(16) Uani 1 1 d . . .
H60A H 1.2687 0.8030 0.4100 0.092 Uiso 1 1 calc R . .
H60B H 1.2112 0.7801 0.3823 0.092 Uiso 1 1 calc R . .
H60C H 1.2279 0.7461 0.4101 0.092 Uiso 1 1 calc R . .
C61 C 0.6512(3) 0.44871(19) 0.44522(9) 0.0387(11) Uani 1 1 d . . .
H61A H 0.6413 0.4187 0.4329 0.058 Uiso 1 1 calc R . .
H61B H 0.6128 0.4772 0.4373 0.058 Uiso 1 1 calc R . .
H61C H 0.6353 0.4399 0.4637 0.058 Uiso 1 1 calc R . .
C62 C 0.7989(3) 0.44451(18) 0.40628(9) 0.0412(12) Uani 1 1 d . . .
C64 C 0.8377(3) 0.49879(16) 0.36530(8) 0.0294(10) Uani 1 1 d . . .
C65 C 0.8639(3) 0.49948(18) 0.33836(9) 0.0368(11) Uani 1 1 d . B .
C63 C 0.8444(7) 0.4510(4) 0.3814(2) 0.025(2) Uiso 0.50 1 d P B 1
C66 C 0.9053(7) 0.4534(4) 0.32821(19) 0.031(2) Uiso 0.50 1 d P B 1
C67 C 0.9065(6) 0.4074(4) 0.34377(18) 0.033(2) Uiso 0.50 1 d P B 1
H67A H 0.9269 0.3764 0.3362 0.039 Uiso 0.50 1 calc PR B 1
C68 C 0.8790(6) 0.4071(4) 0.36932(19) 0.035(2) Uiso 0.50 1 d P B 1
H68A H 0.8832 0.3759 0.3796 0.042 Uiso 0.50 1 calc PR B 1
C69 C 0.9246(7) 0.5017(4) 0.28475(19) 0.023(2) Uiso 0.50 1 d P B 1
H69A H 0.8692 0.5209 0.2880 0.028 Uiso 0.50 1 calc PR B 1
H69B H 0.9178 0.4921 0.2647 0.028 Uiso 0.50 1 calc PR B 1
C70 C 1.0075(9) 0.5371(5) 0.2911(3) 0.039(4) Uiso 0.50 1 d P B 1
H70A H 0.9988 0.5678 0.2793 0.059 Uiso 0.50 1 calc PR B 1
H70B H 1.0624 0.5188 0.2872 0.059 Uiso 0.50 1 calc PR B 1
H70C H 1.0144 0.5472 0.3109 0.059 Uiso 0.50 1 calc PR B 1
C71 C 0.9920(9) 0.4097(5) 0.2928(3) 0.058(3) Uiso 0.50 1 d P B 1
H71A H 0.9991 0.4197 0.2734 0.069 Uiso 0.50 1 calc PR B 1
H71B H 1.0515 0.4179 0.3038 0.069 Uiso 0.50 1 calc PR B 1
C72 C 0.9942(11) 0.3860(6) 0.2921(3) 0.080(5) Uiso 0.50 1 d P B 1
H72A H 1.0475 0.3763 0.2831 0.119 Uiso 0.50 1 calc PR B 1
H72B H 0.9387 0.3728 0.2810 0.119 Uiso 0.50 1 calc PR B 1
H72C H 0.9998 0.3713 0.3109 0.119 Uiso 0.50 1 calc PR B 1
C63A C 0.8137(7) 0.4512(4) 0.3774(2) 0.030(3) Uiso 0.50 1 d P B 2
C66A C 0.8617(7) 0.4543(4) 0.32241(19) 0.031(2) Uiso 0.50 1 d P B 2
C67A C 0.8464(6) 0.4068(4) 0.33519(19) 0.038(2) Uiso 0.50 1 d P B 2
H67B H 0.8504 0.3756 0.3252 0.046 Uiso 0.50 1 calc PR B 2
C68A C 0.8258(7) 0.4058(4) 0.36180(19) 0.039(2) Uiso 0.50 1 d P B 2
H68B H 0.8192 0.3734 0.3704 0.047 Uiso 0.50 1 calc PR B 2
C69A C 0.8924(8) 0.5030(5) 0.2812(2) 0.043(3) Uiso 0.50 1 d P B 2
H69C H 0.8465 0.5281 0.2860 0.052 Uiso 0.50 1 calc PR B 2
H69D H 0.8817 0.4975 0.2607 0.052 Uiso 0.50 1 calc PR B 2
C70A C 0.9902(10) 0.5267(6) 0.2892(3) 0.047(4) Uiso 0.50 1 d P B 2
H70D H 0.9910 0.5619 0.2821 0.070 Uiso 0.50 1 calc PR B 2
H70E H 1.0350 0.5059 0.2810 0.070 Uiso 0.50 1 calc PR B 2
H70F H 1.0056 0.5269 0.3096 0.070 Uiso 0.50 1 calc PR B 2
C71A C 0.9010(8) 0.4093(5) 0.2811(2) 0.053(3) Uiso 0.50 1 d P B 2
H71C H 0.8571 0.4154 0.2641 0.064 Uiso 0.50 1 calc PR B 2
H71D H 0.9592 0.4224 0.2758 0.064 Uiso 0.50 1 calc PR B 2
C72A C 0.9133(12) 0.3714(7) 0.2765(4) 0.104(5) Uiso 0.50 1 d P B 2
H72D H 0.9011 0.3662 0.2562 0.156 Uiso 0.50 1 calc PR B 2
H72E H 0.8732 0.3491 0.2858 0.156 Uiso 0.50 1 calc PR B 2
H72F H 0.9771 0.3630 0.2830 0.156 Uiso 0.50 1 calc PR B 2
C73 C 0.3271(4) 0.4192(3) 0.42495(13) 0.0734(18) Uani 1 1 d . . .
H73A H 0.3011 0.3877 0.4160 0.110 Uiso 1 1 calc R . .
H73B H 0.3556 0.4395 0.4113 0.110 Uiso 1 1 calc R . .
H73C H 0.2786 0.4395 0.4317 0.110 Uiso 1 1 calc R . .
C74 C 0.3973(4) 0.4055(2) 0.44903(11) 0.0520(14) Uani 1 1 d . . .
C75 C 0.4368(4) 0.3573(2) 0.45172(11) 0.0521(14) Uani 1 1 d . . .
H75A H 0.4218 0.3325 0.4374 0.063 Uiso 1 1 calc R . .
C76 C 0.4981(4) 0.3445(2) 0.47503(11) 0.0538(14) Uani 1 1 d . . .
H76A H 0.5236 0.3109 0.4769 0.065 Uiso 1 1 calc R . .
C77 C 0.5214(4) 0.3808(2) 0.49532(11) 0.0583(16) Uani 1 1 d . . .
H77A H 0.5643 0.3726 0.5112 0.070 Uiso 1 1 calc R . .
C78 C 0.4829(4) 0.4291(2) 0.49286(12) 0.0566(15) Uani 1 1 d . . .
H78A H 0.4991 0.4542 0.5070 0.068 Uiso 1 1 calc R . .
C79 C 0.4211(4) 0.4410(2) 0.47001(13) 0.0588(15) Uani 1 1 d . . .
H79A H 0.3941 0.4742 0.4686 0.071 Uiso 1 1 calc R . .
C80 C 0.1695(10) 0.6745(5) 0.5290(2) 0.076(4) Uani 0.50 1 d P . .
H80A H 0.1337 0.6895 0.5427 0.114 Uiso 0.50 1 calc PR . .
H80B H 0.2174 0.6525 0.5386 0.114 Uiso 0.50 1 calc PR . .
H80C H 0.1295 0.6540 0.5154 0.114 Uiso 0.50 1 calc PR . .
C81 C 0.2085(5) 0.7130(3) 0.51529(17) 0.085(2) Uani 1 1 d . . .
C82 C 0.2680(5) 0.6987(3) 0.49679(18) 0.086(2) Uani 1 1 d . . .
H82A H 0.2801 0.6632 0.4943 0.103 Uiso 1 1 calc R . .
C83 C 0.3098(5) 0.7344(3) 0.48205(16) 0.087(2) Uani 1 1 d . . .
H83A H 0.3516 0.7235 0.4699 0.105 Uiso 1 1 calc R . .
C84 C 0.6916(12) 0.4224(8) 0.2382(4) 0.116(6) Uiso 0.50 1 d P . .
C85 C 0.7237(8) 0.4387(4) 0.21466(19) 0.29(3) Uiso 0.50 1 d PG D 4
C86 C 0.7316(8) 0.4091(3) 0.1911(2) 0.079(4) Uiso 0.50 1 d PG D 4
C87 C 0.7502(8) 0.4325(4) 0.16657(19) 0.070(6) Uiso 0.50 1 d PG D 4
C88 C 0.7609(8) 0.4855(4) 0.16560(17) 0.097(5) Uiso 0.50 1 d PG D 4
C89 C 0.7530(7) 0.5151(3) 0.1892(2) 0.061(4) Uiso 0.50 1 d PG D 4
C90 C 0.7344(7) 0.4917(4) 0.21370(17) 0.053(3) Uiso 0.50 1 d PG D 4
C91 C 0.6951(15) 0.4720(8) 0.1834(4) 0.021(4) Uiso 0.20 1 d P D 5
Cl1 Cl 0.7269(14) 0.4202(8) 0.1683(4) 0.153(8) Uiso 0.20 1 d P D 5
Cl2 Cl 0.7420(9) 0.5302(5) 0.1796(3) 0.091(4) Uiso 0.20 1 d P D 5
Cl3 Cl 0.7210(6) 0.4412(4) 0.21867(18) 0.060(2) Uiso 0.20 1 d P D 5
C34 C 0.4883(4) 0.4988(2) 0.37365(11) 0.0520(13) Uiso 1 1 d . . .
Cl2A Cl 0.7318(5) 0.4262(3) 0.15929(18) 0.0415(17) Uiso 0.20 1 d P D 7
C91A C 0.7373(15) 0.4833(8) 0.1859(4) 0.022(4) Uiso 0.20 1 d P D 7
Cl1A Cl 0.7589(6) 0.5343(3) 0.17122(19) 0.054(2) Uiso 0.20 1 d P D 7
Cl3A Cl 0.7443(7) 0.4640(5) 0.21721(19) 0.073(3) Uiso 0.20 1 d P D 7

loop_
_atom_site_aniso_label
_atom_site_aniso_U_11
_atom_site_aniso_U_22
_atom_site_aniso_U_33
_atom_site_aniso_U_23
_atom_site_aniso_U_13
_atom_site_aniso_U_12
Zn1 0.0247(2) 0.0270(3) 0.0174(2) 0.00015(19) 0.00355(18) -0.0016(2)
Zn2 0.0262(3) 0.0270(3) 0.0175(2) 0.00085(19) 0.00302(18) -0.0030(2)
Zn3 0.0260(3) 0.0282(3) 0.0168(2) 0.00145(19) 0.00369(18) -0.0029(2)
P1 0.0267(6) 0.0297(6) 0.0184(5) 0.0012(4) 0.0044(4) 0.0001(5)
P2 0.0281(6) 0.0375(7) 0.0197(5) 0.0046(5) 0.0041(4) -0.0069(5)
S1 0.0377(6) 0.0375(7) 0.0200(5) 0.0064(5) 0.0052(4) 0.0006(5)
S2 0.0394(6) 0.0487(7) 0.0219(5) 0.0122(5) 0.0050(5) -0.0066(6)
N1 0.0316(19) 0.0270(19) 0.0197(17) 0.0067(14) 0.0007(14) -0.0037(16)
N2 0.0279(18) 0.0251(19) 0.0212(17) 0.0040(14) 0.0017(14) -0.0017(15)
N3 0.031(2) 0.058(3) 0.038(2) 0.023(2) -0.0006(17) 0.000(2)
N4 0.0294(18) 0.036(2) 0.0162(17) 0.0021(14) 0.0028(14) 0.0010(16)
N5 0.0298(18) 0.033(2) 0.0177(17) -0.0002(15) 0.0054(14) 0.0021(16)
N7 0.0328(19) 0.030(2) 0.0183(17) 0.0018(14) 0.0091(14) -0.0026(16)
N8 0.0289(18) 0.031(2) 0.0187(17) 0.0016(15) 0.0031(14) -0.0024(16)
N9 0.041(6) 0.024(4) 0.019(4) 0.006(3) 0.002(4) -0.004(4)
N10 0.037(2) 0.040(2) 0.0130(16) 0.0019(15) 0.0027(14) -0.0031(17)
N11 0.0293(19) 0.038(2) 0.0151(16) 0.0015(15) 0.0022(14) -0.0005(17)
N12 0.033(2) 0.043(2) 0.031(2) 0.0076(17) 0.0054(16) 0.0100(18)
N13 0.0272(18) 0.040(2) 0.0225(18) 0.0105(16) 0.0037(14) -0.0025(17)
N14 0.0304(19) 0.032(2) 0.0217(17) 0.0095(15) 0.0039(14) -0.0014(17)
N15 0.050(2) 0.035(2) 0.029(2) -0.0011(17) 0.0083(17) -0.0164(19)
N16 0.0346(19) 0.032(2) 0.0216(18) 0.0064(15) 0.0098(15) -0.0073(17)
N17 0.0326(19) 0.033(2) 0.0159(16) 0.0037(14) 0.0088(14) -0.0036(16)
N18 0.050(5) 0.024(4) 0.028(4) -0.006(3) 0.024(4) -0.005(4)
O1 0.0243(15) 0.0348(17) 0.0281(15) 0.0115(13) 0.0076(12) 0.0002(13)
O2 0.0445(17) 0.0269(16) 0.0168(14) -0.0009(12) 0.0037(12) 0.0027(14)
O3 0.0301(15) 0.0346(17) 0.0168(14) -0.0019(12) 0.0049(11) -0.0106(13)
O4 0.0250(15) 0.0379(17) 0.0176(14) 0.0012(12) 0.0050(11) 0.0013(13)
O5 0.0403(17) 0.0342(18) 0.0204(15) 0.0065(12) -0.0066(12) -0.0158(14)
O6 0.0393(17) 0.0281(17) 0.0223(15) 0.0034(12) 0.0133(12) 0.0025(14)
C1 0.059(3) 0.038(3) 0.061(3) 0.024(3) -0.022(3) -0.015(3)
C2 0.029(2) 0.029(2) 0.019(2) -0.0035(17) 0.0072(17) -0.0044(19)
C3 0.027(2) 0.033(2) 0.017(2) 0.0008(17) 0.0047(16) 0.0026(19)
C4 0.024(2) 0.033(2) 0.023(2) -0.0003(18) 0.0031(17) -0.0014(19)
C5 0.025(2) 0.037(3) 0.022(2) 0.0049(18) 0.0049(17) -0.0018(19)
C6 0.034(2) 0.045(3) 0.026(2) 0.011(2) 0.0045(18) 0.001(2)
C7 0.032(2) 0.055(3) 0.038(3) 0.016(2) -0.001(2) -0.009(2)
C8 0.034(2) 0.049(3) 0.032(2) 0.012(2) 0.0041(19) -0.006(2)
C9 0.036(3) 0.053(3) 0.034(3) 0.016(2) 0.004(2) 0.002(2)
C10 0.049(3) 0.055(4) 0.057(3) 0.019(3) 0.011(3) 0.009(3)
C11 0.034(3) 0.086(5) 0.058(4) 0.045(3) -0.001(2) 0.002(3)
C12 0.068(4) 0.111(6) 0.043(3) 0.029(3) -0.013(3) -0.037(4)
C13 0.031(2) 0.056(3) 0.025(2) -0.001(2) 0.0000(18) 0.005(2)
C14 0.035(2) 0.037(3) 0.026(2) 0.0031(19) 0.0060(18) 0.005(2)
C15 0.040(3) 0.034(3) 0.024(2) -0.0003(19) 0.0096(19) 0.005(2)
C16 0.038(2) 0.031(2) 0.022(2) -0.0053(18) 0.0080(18) -0.009(2)
C17 0.045(3) 0.029(2) 0.025(2) 0.0040(18) 0.0068(19) -0.011(2)
C18 0.060(3) 0.037(3) 0.027(2) -0.014(2) 0.019(2) -0.012(2)
C19 0.071(4) 0.043(3) 0.037(3) -0.009(2) 0.020(3) 0.007(3)
C20 0.056(3) 0.046(3) 0.034(3) 0.002(2) 0.017(2) 0.012(3)
C21 0.089(4) 0.047(3) 0.022(2) -0.013(2) 0.016(3) -0.024(3)
C22 0.107(5) 0.060(4) 0.029(3) -0.008(3) 0.007(3) -0.018(4)
C23 0.048(8) 0.057(8) 0.018(5) -0.024(4) 0.014(6) -0.011(7)
C24 0.072(12) 0.103(13) 0.058(9) -0.022(9) 0.050(9) 0.018(11)
C25 0.051(3) 0.034(3) 0.038(3) -0.005(2) 0.020(2) 0.004(2)
C26 0.062(3) 0.036(3) 0.017(2) -0.0002(19) 0.003(2) -0.009(2)
C27 0.067(3) 0.033(3) 0.020(2) -0.0035(19) 0.005(2) -0.022(2)
C28 0.031(2) 0.032(2) 0.022(2) -0.0005(18) 0.0034(17) -0.0024(19)
C29 0.036(2) 0.030(2) 0.024(2) 0.0034(18) 0.0054(18) -0.006(2)
C30 0.038(7) 0.029(6) 0.024(5) -0.005(4) 0.005(5) 0.008(5)
C31 0.053(7) 0.031(6) 0.018(4) 0.004(4) 0.005(4) -0.021(5)
C37 0.044(3) 0.047(3) 0.019(2) -0.004(2) 0.0005(19) -0.003(2)
C38 0.030(2) 0.037(3) 0.020(2) -0.0038(18) 0.0077(17) -0.006(2)
C39 0.030(2) 0.031(2) 0.023(2) -0.0025(18) 0.0062(17) -0.0006(19)
C40 0.027(2) 0.025(2) 0.024(2) -0.0011(17) 0.0044(17) -0.0029(18)
C41 0.031(2) 0.033(2) 0.020(2) 0.0003(17) 0.0057(17) -0.0010(19)
C42 0.034(2) 0.028(2) 0.029(2) 0.0002(18) 0.0042(18) 0.000(2)
C43 0.040(3) 0.041(3) 0.036(3) 0.003(2) 0.009(2) 0.015(2)
C44 0.036(3) 0.047(3) 0.029(2) 0.000(2) 0.011(2) 0.003(2)
C45 0.042(3) 0.063(4) 0.030(3) 0.016(2) 0.004(2) 0.012(3)
C46 0.058(3) 0.079(4) 0.037(3) -0.016(3) -0.004(2) 0.012(3)
C47 0.039(3) 0.045(3) 0.044(3) 0.014(2) 0.008(2) 0.008(2)
C48 0.069(4) 0.045(3) 0.078(4) -0.001(3) 0.028(3) 0.010(3)
C49 0.032(2) 0.045(3) 0.030(2) 0.016(2) 0.0068(19) -0.001(2)
C50 0.029(2) 0.044(3) 0.020(2) 0.0027(19) 0.0005(17) -0.004(2)
C51 0.033(2) 0.036(3) 0.020(2) 0.0033(18) 0.0026(17) -0.008(2)
C52 0.032(2) 0.037(3) 0.020(2) -0.0018(18) 0.0055(17) -0.009(2)
C53 0.043(3) 0.031(2) 0.018(2) -0.0014(18) 0.0009(18) -0.009(2)
C54 0.036(2) 0.037(3) 0.026(2) -0.0037(19) 0.0085(19) -0.011(2)
C55 0.033(2) 0.045(3) 0.036(3) 0.000(2) -0.002(2) -0.019(2)
C56 0.042(3) 0.052(3) 0.023(2) 0.006(2) -0.0067(19) -0.017(2)
C57 0.063(3) 0.041(3) 0.023(2) 0.000(2) 0.013(2) -0.025(3)
C58 0.057(3) 0.046(3) 0.037(3) 0.004(2) 0.004(2) -0.016(3)
C59 0.045(3) 0.036(3) 0.040(3) -0.006(2) 0.009(2) -0.019(2)
C60 0.053(3) 0.058(4) 0.079(4) -0.002(3) 0.029(3) -0.012(3)
C61 0.042(3) 0.047(3) 0.028(2) -0.002(2) 0.007(2) -0.017(2)
C62 0.061(3) 0.035(3) 0.031(2) 0.000(2) 0.019(2) 0.001(2)
C64 0.037(2) 0.028(2) 0.025(2) 0.0043(18) 0.0095(18) 0.000(2)
C65 0.052(3) 0.036(3) 0.025(2) 0.0025(19) 0.015(2) 0.002(2)
C73 0.070(4) 0.077(5) 0.070(4) 0.021(3) -0.002(3) -0.004(4)
C74 0.047(3) 0.055(4) 0.056(3) 0.011(3) 0.017(3) -0.005(3)
C75 0.065(4) 0.052(4) 0.043(3) -0.003(3) 0.022(3) -0.005(3)
C76 0.067(4) 0.056(4) 0.043(3) 0.006(3) 0.019(3) 0.004(3)
C77 0.056(3) 0.081(5) 0.043(3) 0.011(3) 0.024(3) -0.003(3)
C78 0.063(4) 0.056(4) 0.056(4) -0.003(3) 0.028(3) -0.015(3)
C79 0.053(3) 0.050(4) 0.077(4) -0.003(3) 0.025(3) -0.009(3)
C80 0.097(10) 0.072(10) 0.052(8) -0.007(7) -0.014(7) -0.012(8)
C81 0.066(5) 0.077(6) 0.095(6) -0.003(5) -0.052(4) -0.014(4)
C82 0.064(5) 0.067(5) 0.111(6) -0.017(5) -0.044(4) 0.005(4)
C83 0.068(4) 0.082(6) 0.098(6) -0.010(5) -0.037(4) -0.003(4)

loop_
_atom_type_symbol
_atom_type_description
_atom_type_scat_dispersion_real
_atom_type_scat_dispersion_imag
_atom_type_scat_source
C C 0.0033 0.0016 'International Tables Vol C Tables 4.2.6.8 and 6.1.1.4'
N N 0.0061 0.0033 'International Tables Vol C Tables 4.2.6.8 and 6.1.1.4'
O O 0.0106 0.0060 'International Tables Vol C Tables 4.2.6.8 and 6.1.1.4'
P P 0.1023 0.0942 'International Tables Vol C Tables 4.2.6.8 and 6.1.1.4'
S S 0.1246 0.1234 'International Tables Vol C Tables 4.2.6.8 and 6.1.1.4'
Zn Zn 0.2839 1.4301 'International Tables Vol C Tables 4.2.6.8 and 6.1.1.4'
Cl Cl 0.1484 0.1585 'International Tables Vol C Tables 4.2.6.8 and 6.1.1.4'
H H 0.0000 0.0000 'International Tables Vol C Tables 4.2.6.8 and 6.1.1.4'

loop_
_geom_angle_atom_site_label_1
_geom_angle_atom_site_label_2
_geom_angle_atom_site_label_3
_geom_angle
_geom_angle_site_symmetry_1
_geom_angle_site_symmetry_3
_geom_angle_publ_flag
O1 Zn1 O3 78.31(11) . . ?
O1 Zn1 N5 155.87(12) . . ?
O3 Zn1 N5 114.64(12) . . ?
O1 Zn1 O2 79.51(11) . . ?
O3 Zn1 O2 77.29(11) . . ?
N5 Zn1 O2 83.62(11) . . ?
O1 Zn1 N8 114.59(12) . . ?
O3 Zn1 N8 83.99(11) . . ?
N5 Zn1 N8 87.82(13) . . ?
O2 Zn1 N8 153.83(12) . . ?
O1 Zn1 N2 84.92(11) . . ?
O3 Zn1 N2 156.56(12) . . ?
N5 Zn1 N2 87.04(13) . . ?
O2 Zn1 N2 115.78(12) . . ?
N8 Zn1 N2 88.30(12) . . ?
O1 Zn1 Zn2 46.93(7) . . ?
O3 Zn1 Zn2 46.52(7) . . ?
N5 Zn1 Zn2 126.91(9) . . ?
O2 Zn1 Zn2 47.12(8) . . ?
N8 Zn1 Zn2 126.24(10) . . ?
N2 Zn1 Zn2 127.43(9) . . ?
O5 Zn2 O3 171.09(12) . . ?
O5 Zn2 O6 78.20(11) . . ?
O3 Zn2 O6 107.84(11) . . ?
O5 Zn2 O1 108.89(11) . . ?
O3 Zn2 O1 77.19(10) . . ?
O6 Zn2 O1 97.92(11) . . ?
O5 Zn2 O4 77.81(11) . . ?
O3 Zn2 O4 97.16(10) . . ?
O6 Zn2 O4 75.25(11) . . ?
O1 Zn2 O4 169.54(11) . . ?
O5 Zn2 O2 97.33(11) . . ?
O3 Zn2 O2 77.24(11) . . ?
O6 Zn2 O2 172.99(11) . . ?
O1 Zn2 O2 78.29(11) . . ?
O4 Zn2 O2 109.31(11) . . ?
O5 Zn2 Zn1 133.54(8) . . ?
O3 Zn2 Zn1 46.54(7) . . ?
O6 Zn2 Zn1 133.30(7) . . ?
O1 Zn2 Zn1 45.45(7) . . ?
O4 Zn2 Zn1 135.09(7) . . ?
O2 Zn2 Zn1 47.03(7) . . ?
O5 Zn2 Zn3 46.47(8) . . ?
O3 Zn2 Zn3 133.56(8) . . ?
O6 Zn2 Zn3 46.26(7) . . ?
O1 Zn2 Zn3 134.08(8) . . ?
O4 Zn2 Zn3 45.33(7) . . ?
O2 Zn2 Zn3 133.36(7) . . ?
Zn1 Zn2 Zn3 179.49(2) . . ?
O4 Zn3 O6 76.79(11) . . ?
O4 Zn3 O5 79.05(11) . . ?
O6 Zn3 O5 78.40(11) . . ?
O4 Zn3 N14 156.91(13) . . ?
O6 Zn3 N14 115.34(12) . . ?
O5 Zn3 N14 84.20(12) . . ?
O4 Zn3 N17 113.57(12) . . ?
O6 Zn3 N17 84.37(11) . . ?
O5 Zn3 N17 155.74(13) . . ?
N14 Zn3 N17 87.95(13) . . ?
O4 Zn3 N11 85.00(11) . . ?
O6 Zn3 N11 156.11(12) . . ?
O5 Zn3 N11 113.44(13) . . ?
N14 Zn3 N11 87.23(13) . . ?
N17 Zn3 N11 88.98(13) . . ?
O4 Zn3 Zn2 47.03(7) . . ?
O6 Zn3 Zn2 46.62(8) . . ?
O5 Zn3 Zn2 46.36(7) . . ?
N14 Zn3 Zn2 126.29(9) . . ?
N17 Zn3 Zn2 127.10(9) . . ?
N11 Zn3 Zn2 126.48(9) . . ?
N1 P1 N4 106.70(17) . . ?
N1 P1 N7 107.16(17) . . ?
N4 P1 N7 106.19(17) . . ?
N1 P1 S1 112.46(13) . . ?
N4 P1 S1 111.55(13) . . ?
N7 P1 S1 112.38(12) . . ?
N10 P2 N16 107.42(17) . . ?
N10 P2 N13 106.54(18) . . ?
N16 P2 N13 106.11(17) . . ?
N10 P2 S2 111.78(13) . . ?
N16 P2 S2 111.86(13) . . ?
N13 P2 S2 112.74(13) . . ?
N2 N1 C1 116.8(3) . . ?
N2 N1 P1 115.1(2) . . ?
C1 N1 P1 122.0(3) . . ?
C2 N2 N1 115.8(3) . . ?
C2 N2 Zn1 126.5(3) . . ?
N1 N2 Zn1 117.0(2) . . ?
C6 N3 C9 121.4(4) . . ?
C6 N3 C11 121.9(4) . . ?
C9 N3 C11 116.1(4) . . ?
N5 N4 C13 112.8(3) . . ?
N5 N4 P1 114.3(2) . . ?
C13 N4 P1 118.4(3) . . ?
C14 N5 N4 112.4(3) . . ?
C14 N5 Zn1 130.0(3) . . ?
N4 N5 Zn1 117.5(2) . . ?
C18 N6 C23A 126.4(9) . . ?
C18 N6 C21 121.8(4) . . ?
C23A N6 C21 110.9(8) . . ?
C18 N6 C23 118.2(6) . . ?
C23A N6 C23 20.9(7) . . ?
C21 N6 C23 119.1(6) . . ?
N8 N7 C25 113.3(3) . . ?
N8 N7 P1 114.3(2) . . ?
C25 N7 P1 118.5(3) . . ?
C26 N8 N7 113.5(3) . . ?
C26 N8 Zn1 129.0(3) . . ?
N7 N8 Zn1 117.5(2) . . ?
C30 N9 C35 119.4(8) . . ?
C30 N9 C33 118.5(8) . . ?
C35 N9 C33 115.9(8) . . ?
C30A N9A C33A 121.9(10) . . ?
C30A N9A C35A 119.6(10) . . ?
C33A N9A C35A 115.5(9) . . ?
N11 N10 C37 114.0(3) . . ?
N11 N10 P2 113.8(2) . . ?
C37 N10 P2 118.5(3) . . ?
C38 N11 N10 114.5(3) . . ?
C38 N11 Zn3 128.2(3) . . ?
N10 N11 Zn3 117.0(2) . . ?
C42 N12 C47 123.7(4) . . ?
C42 N12 C45 121.7(4) . . ?
C47 N12 C45 114.6(4) . . ?
N14 N13 C49 113.1(3) . . ?
N14 N13 P2 113.4(2) . . ?
C49 N13 P2 119.2(3) . . ?
C50 N14 N13 113.2(3) . . ?
C50 N14 Zn3 129.6(3) . . ?
N13 N14 Zn3 117.0(2) . . ?
C54 N15 C59 121.8(4) . . ?
C54 N15 C57 121.2(4) . . ?
C59 N15 C57 116.2(4) . . ?
N17 N16 C61 113.2(3) . . ?
N17 N16 P2 113.2(2) . . ?
C61 N16 P2 118.7(3) . . ?
C62 N17 N16 112.4(3) . . ?
C62 N17 Zn3 129.5(3) . . ?
N16 N17 Zn3 117.3(2) . . ?
C66 N18 C69 122.2(7) . . ?
C66 N18 C71 118.0(8) . . ?
C69 N18 C71 117.8(8) . . ?
C66A N18A C69A 121.2(9) . . ?
C66A N18A C71A 120.6(9) . . ?
C69A N18A C71A 117.3(9) . . ?
C4 O1 Zn1 133.1(3) . . ?
C4 O1 Zn2 126.6(2) . . ?
Zn1 O1 Zn2 87.62(10) . . ?
C16 O2 Zn1 134.2(3) . . ?
C16 O2 Zn2 134.1(2) . . ?
Zn1 O2 Zn2 85.85(10) . . ?
C28 O3 Zn2 130.8(3) . . ?
C28 O3 Zn1 133.9(2) . . ?
Zn2 O3 Zn1 86.94(10) . . ?
C40 O4 Zn3 133.3(2) . . ?
C40 O4 Zn2 126.7(3) . . ?
Zn3 O4 Zn2 87.63(10) . . ?
C52 O5 Zn2 134.7(2) . . ?
C52 O5 Zn3 133.8(3) . . ?
Zn2 O5 Zn3 87.17(10) . . ?
C64 O6 Zn3 134.5(3) . . ?
C64 O6 Zn2 135.4(3) . . ?
Zn3 O6 Zn2 87.12(11) . . ?
N1 C1 H1A 109.5 . . ?
N1 C1 H1B 109.5 . . ?
H1A C1 H1B 109.5 . . ?
N1 C1 H1C 109.5 . . ?
H1A C1 H1C 109.5 . . ?
H1B C1 H1C 109.5 . . ?
N2 C2 C3 126.3(4) . . ?
N2 C2 H2A 116.8 . . ?
C3 C2 H2A 116.8 . . ?
C8 C3 C4 117.1(4) . . ?
C8 C3 C2 117.2(4) . . ?
C4 C3 C2 125.6(4) . . ?
O1 C4 C5 119.3(4) . . ?
O1 C4 C3 121.2(4) . . ?
C5 C4 C3 119.6(4) . . ?
C4 C5 C6 122.7(4) . . ?
C4 C5 H5A 118.6 . . ?
C6 C5 H5A 118.6 . . ?
N3 C6 C5 121.3(4) . . ?
N3 C6 C7 121.2(4) . . ?
C5 C6 C7 117.5(4) . . ?
C8 C7 C6 120.2(4) . . ?
C8 C7 H7A 119.9 . . ?
C6 C7 H7A 119.9 . . ?
C7 C8 C3 122.8(4) . . ?
C7 C8 H8A 118.6 . . ?
C3 C8 H8A 118.6 . . ?
N3 C9 C10 113.1(4) . . ?
N3 C9 H9A 109.0 . . ?
C10 C9 H9A 109.0 . . ?
N3 C9 H9B 109.0 . . ?
C10 C9 H9B 109.0 . . ?
H9A C9 H9B 107.8 . . ?
C9 C10 H10A 109.5 . . ?
C9 C10 H10B 109.5 . . ?
H10A C10 H10B 109.5 . . ?
C9 C10 H10C 109.5 . . ?
H10A C10 H10C 109.5 . . ?
H10B C10 H10C 109.5 . . ?
N3 C11 C12 111.8(5) . . ?
N3 C11 H11A 109.3 . . ?
C12 C11 H11A 109.3 . . ?
N3 C11 H11B 109.3 . . ?
C12 C11 H11B 109.3 . . ?
H11A C11 H11B 107.9 . . ?
C11 C12 H12A 109.5 . . ?
C11 C12 H12B 109.5 . . ?
H12A C12 H12B 109.5 . . ?
C11 C12 H12C 109.5 . . ?
H12A C12 H12C 109.5 . . ?
H12B C12 H12C 109.5 . . ?
N4 C13 H13A 109.5 . . ?
N4 C13 H13B 109.5 . . ?
H13A C13 H13B 109.5 . . ?
N4 C13 H13C 109.5 . . ?
H13A C13 H13C 109.5 . . ?
H13B C13 H13C 109.5 . . ?
N5 C14 C15 126.4(4) . . ?
N5 C14 H14A 116.8 . . ?
C15 C14 H14A 116.8 . . ?
C20 C15 C14 117.9(4) . . ?
C20 C15 C16 117.2(4) . . ?
C14 C15 C16 124.9(4) . . ?
O2 C16 C17 120.2(4) . . ?
O2 C16 C15 120.7(4) . . ?
C17 C16 C15 119.1(4) . . ?
C18 C17 C16 122.5(4) . . ?
C18 C17 H17A 118.8 . . ?
C16 C17 H17A 118.8 . . ?
N6 C18 C17 121.1(5) . . ?
N6 C18 C19 121.0(4) . . ?
C17 C18 C19 117.9(4) . . ?
C20 C19 C18 119.6(5) . . ?
C20 C19 H19A 120.2 . . ?
C18 C19 H19A 120.2 . . ?
C19 C20 C15 123.7(5) . . ?
C19 C20 H20A 118.2 . . ?
C15 C20 H20A 118.2 . . ?
N6 C21 C22 114.1(4) . . ?
N6 C21 H21A 108.7 . . ?
C22 C21 H21A 108.7 . . ?
N6 C21 H21B 108.7 . . ?
C22 C21 H21B 108.7 . . ?
H21A C21 H21B 107.6 . . ?
C21 C22 H22A 109.5 . . ?
C21 C22 H22B 109.5 . . ?
H22A C22 H22B 109.5 . . ?
C21 C22 H22C 109.5 . . ?
H22A C22 H22C 109.5 . . ?
H22B C22 H22C 109.5 . . ?
C24 C23 N6 117.3(10) . . ?
C24 C23 H23A 108.0 . . ?
N6 C23 H23A 108.0 . . ?
C24 C23 H23B 108.0 . . ?
N6 C23 H23B 108.0 . . ?
H23A C23 H23B 107.2 . . ?
N6 C23A C24A 105.4(15) . . ?
N6 C23A H23C 110.7 . . ?
C24A C23A H23C 110.7 . . ?
N6 C23A H23D 110.7 . . ?
C24A C23A H23D 110.7 . . ?
H23C C23A H23D 108.8 . . ?
C23A C24A H24D 109.5 . . ?
C23A C24A H24E 109.5 . . ?
H24D C24A H24E 109.5 . . ?
C23A C24A H24F 109.5 . . ?
H24D C24A H24F 109.5 . . ?
H24E C24A H24F 109.5 . . ?
N7 C25 H25A 109.5 . . ?
N7 C25 H25B 109.5 . . ?
H25A C25 H25B 109.5 . . ?
N7 C25 H25C 109.5 . . ?
H25A C25 H25C 109.5 . . ?
H25B C25 H25C 109.5 . . ?
N8 C26 C27 126.8(4) . . ?
N8 C26 H26A 116.6 . . ?
C27 C26 H26A 116.6 . . ?
C32A C27 C28 116.8(5) . . ?
C32A C27 C26 116.3(5) . . ?
C28 C27 C26 124.7(4) . . ?
C32A C27 C32 27.1(4) . . ?
C28 C27 C32 115.7(5) . . ?
C26 C27 C32 118.4(5) . . ?
O3 C28 C29 118.8(4) . . ?
O3 C28 C27 121.0(4) . . ?
C29 C28 C27 120.1(4) . . ?
C30A C29 C28 119.9(7) . . ?
C30A C29 C30 20.4(6) . . ?
C28 C29 C30 120.9(5) . . ?
N9 C30 C31 120.2(9) . . ?
N9 C30 C29 121.4(8) . . ?
C31 C30 C29 118.1(9) . . ?
C32 C31 C30 120.7(9) . . ?
C32 C31 H31A 119.7 . . ?
C30 C31 H31A 119.7 . . ?
C31 C32 C27 122.3(8) . . ?
C31 C32 H32A 118.8 . . ?
C27 C32 H32A 118.8 . . ?
C34 C33 N9 115.4(9) . . ?
C34 C33 H33A 108.4 . . ?
N9 C33 H33A 108.4 . . ?
C34 C33 H33B 108.4 . . ?
N9 C33 H33B 108.4 . . ?
H33A C33 H33B 107.5 . . ?
N9 C35 C36 114.2(9) . . ?
N9 C35 H35A 108.7 . . ?
C36 C35 H35A 108.7 . . ?
N9 C35 H35B 108.7 . . ?
C36 C35 H35B 108.7 . . ?
H35A C35 H35B 107.6 . . ?
N9A C30A C29 118.0(11) . . ?
N9A C30A C31A 123.0(12) . . ?
C29 C30A C31A 119.0(11) . . ?
C32A C31A C30A 119.9(11) . . ?
C32A C31A H31B 120.0 . . ?
C30A C31A H31B 120.0 . . ?
C31A C32A C27 122.7(9) . . ?
C31A C32A H32B 118.7 . . ?
C27 C32A H32B 118.7 . . ?
N9A C33A C34 113.0(7) . . ?
N9A C33A H33D 109.0 . . ?
C34 C33A H33D 109.0 . . ?
N9A C33A H33C 109.0 . . ?
C34 C33A H33C 109.0 . . ?
H33D C33A H33C 107.8 . . ?
N9A C35A C36A 109.7(8) . . ?
N9A C35A H35C 109.7 . . ?
C36A C35A H35C 109.7 . . ?
N9A C35A H35D 109.7 . . ?
C36A C35A H35D 109.7 . . ?
H35C C35A H35D 108.2 . . ?
C35A C36A H36D 109.5 . . ?
C35A C36A H36E 109.5 . . ?
H36D C36A H36E 109.5 . . ?
C35A C36A H36F 109.5 . . ?
H36D C36A H36F 109.5 . . ?
H36E C36A H36F 109.5 . . ?
N10 C37 H37A 109.5 . . ?
N10 C37 H37B 109.5 . . ?
H37A C37 H37B 109.5 . . ?
N10 C37 H37C 109.5 . . ?
H37A C37 H37C 109.5 . . ?
H37B C37 H37C 109.5 . . ?
N11 C38 C39 126.3(4) . . ?
N11 C38 H38A 116.8 . . ?
C39 C38 H38A 116.8 . . ?
C44 C39 C38 119.3(4) . . ?
C44 C39 C40 116.3(4) . . ?
C38 C39 C40 124.4(4) . . ?
O4 C40 C41 119.3(3) . . ?
O4 C40 C39 121.4(3) . . ?
C41 C40 C39 119.3(4) . . ?
C42 C41 C40 123.3(4) . . ?
C42 C41 H41A 118.4 . . ?
C40 C41 H41A 118.4 . . ?
N12 C42 C41 120.0(4) . . ?
N12 C42 C43 122.5(4) . . ?
C41 C42 C43 117.5(4) . . ?
C44 C43 C42 119.8(4) . . ?
C44 C43 H43A 120.1 . . ?
C42 C43 H43A 120.1 . . ?
C43 C44 C39 123.6(4) . . ?
C43 C44 H44A 118.2 . . ?
C39 C44 H44A 118.2 . . ?
N12 C45 C46 113.1(4) . . ?
N12 C45 H45A 109.0 . . ?
C46 C45 H45A 109.0 . . ?
N12 C45 H45B 109.0 . . ?
C46 C45 H45B 109.0 . . ?
H45A C45 H45B 107.8 . . ?
C45 C46 H46A 109.5 . . ?
C45 C46 H46B 109.5 . . ?
H46A C46 H46B 109.5 . . ?
C45 C46 H46C 109.5 . . ?
H46A C46 H46C 109.5 . . ?
H46B C46 H46C 109.5 . . ?
N12 C47 C48 112.0(4) . . ?
N12 C47 H47A 109.2 . . ?
C48 C47 H47A 109.2 . . ?
N12 C47 H47B 109.2 . . ?
C48 C47 H47B 109.2 . . ?
H47A C47 H47B 107.9 . . ?
C47 C48 H48A 109.5 . . ?
C47 C48 H48B 109.5 . . ?
H48A C48 H48B 109.5 . . ?
C47 C48 H48C 109.5 . . ?
H48A C48 H48C 109.5 . . ?
H48B C48 H48C 109.5 . . ?
N13 C49 H49A 109.5 . . ?
N13 C49 H49B 109.5 . . ?
H49A C49 H49B 109.5 . . ?
N13 C49 H49C 109.5 . . ?
H49A C49 H49C 109.5 . . ?
H49B C49 H49C 109.5 . . ?
N14 C50 C51 126.3(4) . . ?
N14 C50 H50A 116.8 . . ?
C51 C50 H50A 116.8 . . ?
C56 C51 C50 118.5(4) . . ?
C56 C51 C52 116.9(4) . . ?
C50 C51 C52 124.6(4) . . ?
O5 C52 C53 119.4(4) . . ?
O5 C52 C51 121.3(4) . . ?
C53 C52 C51 119.3(4) . . ?
C52 C53 C54 122.6(4) . . ?
C52 C53 H53A 118.7 . . ?
C54 C53 H53A 118.7 . . ?
N15 C54 C53 120.7(4) . . ?
N15 C54 C55 121.3(4) . . ?
C53 C54 C55 117.9(4) . . ?
C56 C55 C54 119.6(4) . . ?
C56 C55 H55A 120.2 . . ?
C54 C55 H55A 120.2 . . ?
C55 C56 C51 123.6(4) . . ?
C55 C56 H56A 118.2 . . ?
C51 C56 H56A 118.2 . . ?
N15 C57 C58 114.0(4) . . ?
N15 C57 H57A 108.7 . . ?
C58 C57 H57A 108.7 . . ?
N15 C57 H57B 108.7 . . ?
C58 C57 H57B 108.7 . . ?
H57A C57 H57B 107.6 . . ?
C57 C58 H58A 109.5 . . ?
C57 C58 H58B 109.5 . . ?
H58A C58 H58B 109.5 . . ?
C57 C58 H58C 109.5 . . ?
H58A C58 H58C 109.5 . . ?
H58B C58 H58C 109.5 . . ?
N15 C59 C60 113.0(4) . . ?
N15 C59 H59A 109.0 . . ?
C60 C59 H59A 109.0 . . ?
N15 C59 H59B 109.0 . . ?
C60 C59 H59B 109.0 . . ?
H59A C59 H59B 107.8 . . ?
C59 C60 H60A 109.5 . . ?
C59 C60 H60B 109.5 . . ?
H60A C60 H60B 109.5 . . ?
C59 C60 H60C 109.5 . . ?
H60A C60 H60C 109.5 . . ?
H60B C60 H60C 109.5 . . ?
N16 C61 H61A 109.5 . . ?
N16 C61 H61B 109.5 . . ?
H61A C61 H61B 109.5 . . ?
N16 C61 H61C 109.5 . . ?
H61A C61 H61C 109.5 . . ?
H61B C61 H61C 109.5 . . ?
N17 C62 C63A 122.9(6) . . ?
N17 C62 C63 124.7(5) . . ?
C63A C62 C63 18.6(5) . . ?
O6 C64 C65 119.6(4) . . ?
O6 C64 C63A 120.0(5) . . ?
C65 C64 C63A 120.1(5) . . ?
O6 C64 C63 119.2(5) . . ?
C65 C64 C63 119.6(5) . . ?
C63A C64 C63 18.6(5) . . ?
C66A C65 C64 120.5(5) . . ?
C66A C65 C66 26.9(4) . . ?
C64 C65 C66 118.7(5) . . ?
C68 C63 C62 118.6(8) . . ?
C68 C63 C64 118.2(8) . . ?
C62 C63 C64 121.8(7) . . ?
N18 C66 C67 121.8(8) . . ?
N18 C66 C65 117.9(7) . . ?
C67 C66 C65 119.7(7) . . ?
C68 C67 C66 120.4(9) . . ?
C68 C67 H67A 119.8 . . ?
C66 C67 H67A 119.8 . . ?
C67 C68 C63 122.9(9) . . ?
C67 C68 H68A 118.5 . . ?
C63 C68 H68A 118.5 . . ?
N18 C69 C70 113.5(9) . . ?
N18 C69 H69A 108.9 . . ?
C70 C69 H69A 108.9 . . ?
N18 C69 H69B 108.9 . . ?
C70 C69 H69B 108.9 . . ?
H69A C69 H69B 107.7 . . ?
C72 C71 N18 143(3) . . ?
C72 C71 H71A 101.3 . . ?
N18 C71 H71A 101.3 . . ?
C72 C71 H71B 101.3 . . ?
N18 C71 H71B 101.3 . . ?
H71A C71 H71B 104.5 . . ?
C68A C63A C64 116.5(8) . . ?
C68A C63A C62 117.0(8) . . ?
C64 C63A C62 124.9(8) . . ?
N18A C66A C65 120.8(8) . . ?
N18A C66A C67A 120.0(9) . . ?
C65 C66A C67A 119.2(8) . . ?
C68A C67A C66A 119.9(9) . . ?
C68A C67A H67B 120.1 . . ?
C66A C67A H67B 120.1 . . ?
C67A C68A C63A 122.9(10) . . ?
C67A C68A H68B 118.6 . . ?
C63A C68A H68B 118.6 . . ?
N18A C69A C70A 113.7(10) . . ?
N18A C69A H69C 108.8 . . ?
C70A C69A H69C 108.8 . . ?
N18A C69A H69D 108.8 . . ?
C70A C69A H69D 108.8 . . ?
H69C C69A H69D 107.7 . . ?
C69A C70A H70D 109.5 . . ?
C69A C70A H70E 109.5 . . ?
H70D C70A H70E 109.5 . . ?
C69A C70A H70F 109.5 . . ?
H70D C70A H70F 109.5 . . ?
H70E C70A H70F 109.5 . . ?
C72A C71A N18A 163.6(16) . . ?
C72A C71A H71C 95.1 . . ?
N18A C71A H71C 95.1 . . ?
C72A C71A H71D 95.1 . . ?
N18A C71A H71D 95.1 . . ?
H71C C71A H71D 103.2 . . ?
C71A C72A H72D 109.5 . . ?
C71A C72A H72E 109.5 . . ?
H72D C72A H72E 109.5 . . ?
C71A C72A H72F 109.5 . . ?
H72D C72A H72F 109.5 . . ?
H72E C72A H72F 109.5 . . ?
C74 C73 H73A 109.5 . . ?
C74 C73 H73B 109.5 . . ?
H73A C73 H73B 109.5 . . ?
C74 C73 H73C 109.5 . . ?
H73A C73 H73C 109.5 . . ?
H73B C73 H73C 109.5 . . ?
C79 C74 C75 118.3(5) . . ?
C79 C74 C73 119.6(6) . . ?
C75 C74 C73 122.1(6) . . ?
C74 C75 C76 121.1(5) . . ?
C74 C75 H75A 119.4 . . ?
C76 C75 H75A 119.4 . . ?
C77 C76 C75 119.2(6) . . ?
C77 C76 H76A 120.4 . . ?
C75 C76 H76A 120.4 . . ?
C76 C77 C78 120.3(6) . . ?
C76 C77 H77A 119.8 . . ?
C78 C77 H77A 119.8 . . ?
C79 C78 C77 119.9(6) . . ?
C79 C78 H78A 120.1 . . ?
C77 C78 H78A 120.1 . . ?
C78 C79 C74 121.2(6) . . ?
C78 C79 H79A 119.4 . . ?
C74 C79 H79A 119.4 . . ?
C81 C80 H80A 109.5 . . ?
C81 C80 H80B 109.5 . . ?
H80A C80 H80B 109.5 . . ?
C81 C80 H80C 109.5 . . ?
H80A C80 H80C 109.5 . . ?
H80B C80 H80C 109.5 . . ?
C80 C81 C82 117.2(10) . . ?
C80 C81 C83 124.9(11) . 7_566 ?
C82 C81 C83 117.9(8) . 7_566 ?
C83 C82 C81 121.5(8) . . ?
C83 C82 H82A 119.3 . . ?
C81 C82 H82A 119.3 . . ?
C82 C83 C81 120.6(8) . 7_566 ?
C82 C83 H83A 119.7 . . ?
C81 C83 H83A 119.7 7_566 . ?
Cl3 C84 C85 6.3(7) . . ?
Cl3 C84 Cl3A 17.3(7) . . ?
C85 C84 Cl3A 23.4(7) . . ?
C84 C85 C86 126.0(11) . . ?
C84 C85 C90 113.1(11) . . ?
C86 C85 C90 120.0 . . ?
C87 C86 C85 120.0 . . ?
C86 C87 C88 120.0 . . ?
C87 C88 C89 120.0 . . ?
C90 C89 C88 120.0 . . ?
C89 C90 C85 120.0 . . ?
Cl1 C91 Cl2 123.1(15) . . ?
Cl1 C91 Cl3 90.9(12) . . ?
Cl2 C91 Cl3 116.5(13) . . ?
C84 Cl3 C91 147.1(13) . . ?
C33 C34 C33A 9.3(6) . . ?
Cl1A C91A Cl3A 135.6(16) . . ?
Cl1A C91A Cl2A 110.0(11) . . ?
Cl3A C91A Cl2A 112.1(13) . . ?
C91A Cl3A C84 141.0(13) . . ?

loop_
_geom_bond_atom_site_label_1
_geom_bond_atom_site_label_2
_geom_bond_distance
_geom_bond_site_symmetry_2
_geom_bond_publ_flag
Zn1 O1 2.046(3) . ?
Zn1 O3 2.085(3) . ?
Zn1 N5 2.095(3) . ?
Zn1 O2 2.105(3) . ?
Zn1 N8 2.109(3) . ?
Zn1 N2 2.146(3) . ?
Zn1 Zn2 2.8690(7) . ?
Zn2 O5 2.080(3) . ?
Zn2 O3 2.085(3) . ?
Zn2 O6 2.089(3) . ?
Zn2 O1 2.098(3) . ?
Zn2 O4 2.103(3) . ?
Zn2 O2 2.108(3) . ?
Zn2 Zn3 2.8712(7) . ?
Zn3 O4 2.044(3) . ?
Zn3 O6 2.077(3) . ?
Zn3 O5 2.084(3) . ?
Zn3 N14 2.094(3) . ?
Zn3 N17 2.095(4) . ?
Zn3 N11 2.113(3) . ?
P1 N1 1.659(3) . ?
P1 N4 1.674(3) . ?
P1 N7 1.674(4) . ?
P1 S1 1.9375(15) . ?
P2 N10 1.672(4) . ?
P2 N16 1.675(4) . ?
P2 N13 1.679(3) . ?
P2 S2 1.9361(15) . ?
N1 N2 1.441(4) . ?
N1 C1 1.449(6) . ?
N2 C2 1.292(5) . ?
N3 C6 1.371(5) . ?
N3 C9 1.463(6) . ?
N3 C11 1.472(6) . ?
N4 N5 1.456(4) . ?
N4 C13 1.475(5) . ?
N5 C14 1.301(5) . ?
N6 C18 1.379(6) . ?
N6 C23A 1.418(17) . ?
N6 C21 1.461(6) . ?
N6 C23 1.532(13) . ?
N7 N8 1.448(4) . ?
N7 C25 1.470(5) . ?
N8 C26 1.288(5) . ?
N9 C30 1.411(14) . ?
N9 C35 1.419(12) . ?
N9 C33 1.486(13) . ?
N9A C30A 1.376(17) . ?
N9A C33A 1.447(14) . ?
N9A C35A 1.469(14) . ?
N10 N11 1.461(4) . ?
N10 C37 1.474(5) . ?
N11 C38 1.289(5) . ?
N12 C42 1.376(5) . ?
N12 C47 1.446(6) . ?
N12 C45 1.464(5) . ?
N13 N14 1.453(4) . ?
N13 C49 1.469(5) . ?
N14 C50 1.297(5) . ?
N15 C54 1.379(5) . ?
N15 C59 1.451(5) . ?
N15 C57 1.458(5) . ?
N16 N17 1.456(4) . ?
N16 C61 1.465(5) . ?
N17 C62 1.300(5) . ?
N18 C66 1.381(11) . ?
N18 C69 1.465(12) . ?
N18 C71 1.575(15) . ?
N18A C66A 1.384(12) . ?
N18A C69A 1.427(15) . ?
N18A C71A 1.431(14) . ?
O1 C4 1.322(5) . ?
O2 C16 1.312(5) . ?
O3 C28 1.308(5) . ?
O4 C40 1.322(5) . ?
O5 C52 1.313(5) . ?
O6 C64 1.299(5) . ?
C1 H1A 0.9800 . ?
C1 H1B 0.9800 . ?
C1 H1C 0.9800 . ?
C2 C3 1.430(5) . ?
C2 H2A 0.9500 . ?
C3 C8 1.414(6) . ?
C3 C4 1.419(6) . ?
C4 C5 1.396(6) . ?
C5 C6 1.397(6) . ?
C5 H5A 0.9500 . ?
C6 C7 1.418(6) . ?
C7 C8 1.371(6) . ?
C7 H7A 0.9500 . ?
C8 H8A 0.9500 . ?
C9 C10 1.513(7) . ?
C9 H9A 0.9900 . ?
C9 H9B 0.9900 . ?
C10 H10A 0.9800 . ?
C10 H10B 0.9800 . ?
C10 H10C 0.9800 . ?
C11 C12 1.520(9) . ?
C11 H11A 0.9900 . ?
C11 H11B 0.9900 . ?
C12 H12A 0.9800 . ?
C12 H12B 0.9800 . ?
C12 H12C 0.9800 . ?
C13 H13A 0.9800 . ?
C13 H13B 0.9800 . ?
C13 H13C 0.9800 . ?
C14 C15 1.420(5) . ?
C14 H14A 0.9500 . ?
C15 C20 1.403(6) . ?
C15 C16 1.431(6) . ?
C16 C17 1.397(5) . ?
C17 C18 1.396(6) . ?
C17 H17A 0.9500 . ?
C18 C19 1.428(7) . ?
C19 C20 1.359(6) . ?
C19 H19A 0.9500 . ?
C20 H20A 0.9500 . ?
C21 C22 1.513(8) . ?
C21 H21A 0.9900 . ?
C21 H21B 0.9900 . ?
C22 H22A 0.9800 . ?
C22 H22B 0.9800 . ?
C22 H22C 0.9800 . ?
C23 C24 1.50(2) . ?
C23 H23A 0.9900 . ?
C23 H23B 0.9900 . ?
C24 H24A 0.9800 . ?
C24 H24B 0.9800 . ?
C24 H24C 0.9800 . ?
C23A C24A 1.51(3) . ?
C23A H23C 0.9900 . ?
C23A H23D 0.9900 . ?
C24A H24D 0.9800 . ?
C24A H24E 0.9800 . ?
C24A H24F 0.9800 . ?
C25 H25A 0.9800 . ?
C25 H25B 0.9800 . ?
C25 H25C 0.9800 . ?
C26 C27 1.426(6) . ?
C26 H26A 0.9500 . ?
C27 C32A 1.403(10) . ?
C27 C28 1.418(6) . ?
C27 C32 1.479(10) . ?
C28 C29 1.406(6) . ?
C29 C30A 1.399(14) . ?
C29 C30 1.436(12) . ?
C30 C31 1.424(13) . ?
C31 C32 1.337(12) . ?
C31 H31A 0.9500 . ?
C32 H32A 0.9500 . ?
C33 C34 1.319(12) . ?
C33 H33A 0.9900 . ?
C33 H33B 0.9900 . ?
C35 C36 1.538(15) . ?
C35 H35A 0.9900 . ?
C35 H35B 0.9900 . ?
C36 H36A 0.9800 . ?
C36 H36B 0.9800 . ?
C36 H36C 0.9800 . ?
C30A C31A 1.419(17) . ?
C31A C32A 1.360(14) . ?
C31A H31B 0.9500 . ?
C32A H32B 0.9500 . ?
C33A C34 1.712(11) . ?
C33A H33D 0.9900 . ?
C33A H33C 0.9900 . ?
C35A C36A 1.502(16) . ?
C35A H35C 0.9900 . ?
C35A H35D 0.9900 . ?
C36A H36D 0.9800 . ?
C36A H36E 0.9800 . ?
C36A H36F 0.9800 . ?
C37 H37A 0.9800 . ?
C37 H37B 0.9800 . ?
C37 H37C 0.9800 . ?
C38 C39 1.433(6) . ?
C38 H38A 0.9500 . ?
C39 C44 1.397(6) . ?
C39 C40 1.433(5) . ?
C40 C41 1.382(5) . ?
C41 C42 1.381(6) . ?
C41 H41A 0.9500 . ?
C42 C43 1.412(6) . ?
C43 C44 1.367(6) . ?
C43 H43A 0.9500 . ?
C44 H44A 0.9500 . ?
C45 C46 1.527(7) . ?
C45 H45A 0.9900 . ?
C45 H45B 0.9900 . ?
C46 H46A 0.9800 . ?
C46 H46B 0.9800 . ?
C46 H46C 0.9800 . ?
C47 C48 1.489(7) . ?
C47 H47A 0.9900 . ?
C47 H47B 0.9900 . ?
C48 H48A 0.9800 . ?
C48 H48B 0.9800 . ?
C48 H48C 0.9800 . ?
C49 H49A 0.9800 . ?
C49 H49B 0.9800 . ?
C49 H49C 0.9800 . ?
C50 C51 1.424(6) . ?
C50 H50A 0.9500 . ?
C51 C56 1.410(6) . ?
C51 C52 1.427(6) . ?
C52 C53 1.390(6) . ?
C53 C54 1.400(6) . ?
C53 H53A 0.9500 . ?
C54 C55 1.418(6) . ?
C55 C56 1.361(6) . ?
C55 H55A 0.9500 . ?
C56 H56A 0.9500 . ?
C57 C58 1.501(7) . ?
C57 H57A 0.9900 . ?
C57 H57B 0.9900 . ?
C58 H58A 0.9800 . ?
C58 H58B 0.9800 . ?
C58 H58C 0.9800 . ?
C59 C60 1.518(7) . ?
C59 H59A 0.9900 . ?
C59 H59B 0.9900 . ?
C60 H60A 0.9800 . ?
C60 H60B 0.9800 . ?
C60 H60C 0.9800 . ?
C61 H61A 0.9800 . ?
C61 H61B 0.9800 . ?
C61 H61C 0.9800 . ?
C62 C63A 1.448(11) . ?
C62 C63 1.461(10) . ?
C64 C65 1.404(5) . ?
C64 C63A 1.433(11) . ?
C64 C63 1.463(10) . ?
C65 C66A 1.403(10) . ?
C65 C66 1.458(10) . ?
C63 C68 1.409(13) . ?
C66 C67 1.413(12) . ?
C67 C68 1.347(12) . ?
C67 H67A 0.9500 . ?
C68 H68A 0.9500 . ?
C69 C70 1.532(16) . ?
C69 H69A 0.9900 . ?
C69 H69B 0.9900 . ?
C70 H70A 0.9800 . ?
C70 H70B 0.9800 . ?
C70 H70C 0.9800 . ?
C71 C72 0.617(18) . ?
C71 H71A 0.9900 . ?
C71 H71B 0.9900 . ?
C72 H72A 0.9800 . ?
C72 H72B 0.9800 . ?
C72 H72C 0.9800 . ?
C63A C68A 1.424(14) . ?
C66A C67A 1.411(13) . ?
C67A C68A 1.357(12) . ?
C67A H67B 0.9500 . ?
C68A H68B 0.9500 . ?
C69A C70A 1.573(17) . ?
C69A H69C 0.9900 . ?
C69A H69D 0.9900 . ?
C70A H70D 0.9800 . ?
C70A H70E 0.9800 . ?
C70A H70F 0.9800 . ?
C71A C72A 1.032(17) . ?
C71A H71C 0.9900 . ?
C71A H71D 0.9900 . ?
C72A H72D 0.9800 . ?
C72A H72E 0.9800 . ?
C72A H72F 0.9800 . ?
C73 C74 1.495(7) . ?
C73 H73A 0.9800 . ?
C73 H73B 0.9800 . ?
C73 H73C 0.9800 . ?
C74 C79 1.379(8) . ?
C74 C75 1.383(7) . ?
C75 C76 1.389(7) . ?
C75 H75A 0.9500 . ?
C76 C77 1.371(8) . ?
C76 H76A 0.9500 . ?
C77 C78 1.379(8) . ?
C77 H77A 0.9500 . ?
C78 C79 1.371(8) . ?
C78 H78A 0.9500 . ?
C79 H79A 0.9500 . ?
C80 C81 1.368(14) . ?
C80 H80A 0.9800 . ?
C80 H80B 0.9800 . ?
C80 H80C 0.9800 . ?
C81 C82 1.385(10) . ?
C81 C83 1.403(10) 7_566 ?
C82 C83 1.366(10) . ?
C82 H82A 0.9500 . ?
C83 C81 1.403(10) 7_566 ?
C83 H83A 0.9500 . ?
C84 Cl3 1.193(19) . ?
C84 C85 1.35(2) . ?
C84 Cl3A 1.73(2) . ?
C85 C86 1.3900 . ?
C85 C90 1.3900 . ?
C86 C87 1.3900 . ?
C87 C88 1.3900 . ?
C88 C89 1.3900 . ?
C89 C90 1.3900 . ?
C91 Cl1 1.63(3) . ?
C91 Cl2 1.69(3) . ?
C91 Cl3 1.87(2) . ?
Cl2A C91A 1.96(2) . ?
C91A Cl1A 1.56(2) . ?
C91A Cl3A 1.58(2) . ?
